data_1549052
loop_
_publ_author_name
'Nievergelt, Philipp P.'
'Babor, Martin'
'\<Cejka, Jan'
'Spingler, Bernhard'

_publ_section_title
;
 A high throughput screening method for the nano-crystallization of salts
 of organic cations.
;
_journal_issue 15
_journal_name_full 'Chemical science'
_journal_page_first 3716
_journal_page_last 3722
_journal_paper_doi 10.1039/c8sc00783g
_journal_volume 9
_journal_year 2018
_chemical_formula_moiety 'C14 H18 Br1 F6 N3 S1'
_chemical_formula_sum 'C14 H18 Br F6 N3 S'
_chemical_formula_weight 454.27
_space_group_IT_number 14
_space_group_name_Hall '-P 2ybc'
_space_group_name_H-M_alt 'P 1 21/c 1'
_symmetry_cell_setting monoclinic
_symmetry_space_group_name_Hall '-P 2ybc'
_symmetry_space_group_name_H-M 'P 1 21/c 1'
_atom_sites_solution_hydrogens difmap
_atom_sites_solution_primary other
_audit_update_record
;
2017-11-15 deposited with the CCDC.
2018-03-06 downloaded from the CCDC.
;
_cell_angle_alpha 90
_cell_angle_beta 90.2783(5)
_cell_angle_gamma 90
_cell_formula_units_Z 8
_cell_length_a 10.98740(10)
_cell_length_b 14.27370(10)
_cell_length_c 23.21060(10)
_cell_measurement_reflns_used 37359
_cell_measurement_temperature 160
_cell_measurement_theta_max 78
_cell_measurement_theta_min 4
_cell_volume 3640.10(4)
_computing_cell_refinement 'CrysAlisPro, (Agilent, 2011)'
_computing_data_collection 'SuperNova, (Oxford Diffraction, 2010)'
_computing_data_reduction 'CrysAlisPro, (Agilent, 2011)'
_computing_molecular_graphics 'CAMERON (Watkin et al., 1996)'
_computing_publication_material 'CRYSTALS (Betteridge et al., 2003)'
_computing_structure_refinement 'CRYSTALS (Betteridge et al., 2003)'
_computing_structure_solution 'Superflip (Palatinus & Chapuis, 2007)'
_diffrn_ambient_temperature 160
_diffrn_measured_fraction_theta_full 0.995
_diffrn_measured_fraction_theta_max 0.995
_diffrn_measurement_device Area
_diffrn_measurement_device_type 'Oxford Diffraction SuperNova'
_diffrn_measurement_method \w
_diffrn_radiation_monochromator graphite
_diffrn_radiation_type 'Cu K\a'
_diffrn_radiation_wavelength 1.54184
_diffrn_reflns_av_R_equivalents 0.027
_diffrn_reflns_limit_h_max 13
_diffrn_reflns_limit_h_min -13
_diffrn_reflns_limit_k_max 17
_diffrn_reflns_limit_k_min -17
_diffrn_reflns_limit_l_max 28
_diffrn_reflns_limit_l_min -28
_diffrn_reflns_number 46471
_diffrn_reflns_theta_full 72.121
_diffrn_reflns_theta_max 72.121
_diffrn_reflns_theta_min 3.635
_diffrn_standards_number 0
_exptl_absorpt_coefficient_mu 4.736
_exptl_absorpt_correction_T_max 0.76
_exptl_absorpt_correction_T_min 0.11
_exptl_absorpt_correction_type multi-scan
_exptl_absorpt_process_details 'CrysAlisPro, (Agilent, 2011)'
_exptl_crystal_colour colorless
_exptl_crystal_density_diffrn 1.658
_exptl_crystal_density_method 'not measured'
_exptl_crystal_description lath
_exptl_crystal_F_000 1824.000
_exptl_crystal_recrystallization_method 'Vapour diffusion'
_exptl_crystal_size_max 0.483
_exptl_crystal_size_mid 0.127
_exptl_crystal_size_min 0.057
_refine_diff_density_max 0.50
_refine_diff_density_min -0.42
_refine_ls_extinction_coef 12.989
_refine_ls_extinction_method 'Larson (1970), Equation 22'
_refine_ls_goodness_of_fit_ref 1.0010
_refine_ls_hydrogen_treatment refxyz
_refine_ls_matrix_type full
_refine_ls_number_parameters 615
_refine_ls_number_reflns 7149
_refine_ls_number_restraints 136
_refine_ls_R_factor_all 0.0233
_refine_ls_R_factor_gt 0.0224
_refine_ls_shift/su_max 0.0025155
_refine_ls_shift/su_mean 0.0000681
_refine_ls_structure_factor_coef Fsqd
_refine_ls_weighting_details
;
 Method= Modified Sheldrick 
 w=1/[\s^2^(F^2^) + ( 0.03P)^2^ + 2.72P] 
 ,where P=(max(Fo^2^,0) + 2Fc^2^)/3 
;
_refine_ls_weighting_scheme calc
_refine_ls_wR_factor_all 0.0565
_refine_ls_wR_factor_gt 0.0560
_refine_ls_wR_factor_ref 0.0565
_reflns_limit_h_max 13
_reflns_limit_h_min -13
_reflns_limit_k_max 17
_reflns_limit_k_min 0
_reflns_limit_l_max 28
_reflns_limit_l_min 0
_reflns_number_gt 6871
_reflns_number_total 7149
_reflns_threshold_expression I>2.0\s(I)
_oxford_diffrn_Wilson_B_factor 2.07
_oxford_diffrn_Wilson_scale 0.41
_oxford_refine_ls_r_factor_ref 0.0233
_oxford_refine_ls_scale 1.660(4)
_oxford_reflns_number_all 7149
_oxford_reflns_threshold_expression_ref I>-3.0\s(I)
_cod_data_source_file c8sc00783g2.cif
_cod_data_source_block I_CCDC6
_cod_depositor_comments
;
The following automatic conversions were performed:

'_atom_sites_solution_primary' value 'Other' changed to 'other'
according to
/home/data/users/saulius/crontab/automatic-downloads/rss-feeds/RSC/lib/dictionaries/cif_core.dic
dictionary named 'cif_core.dic' version 2.4.2 from 2011-04-26.

Automatic conversion script
Id: cif_fix_values 4973 2017-02-22 13:04:09Z antanas 

 Adding full bibliography for 1549042--1549063.cif.
;
_cod_original_sg_symbol_H-M 'P 21/c '
_cod_original_formula_sum 'C14 H18 Br1 F6 N3 S1'
_cod_database_code 1549052

loop_
_symmetry_equiv_pos_as_xyz
x,y,z
-x,-y,-z
x,-y+1/2,z+1/2
-x,y+1/2,-z+1/2

loop_
_atom_site_label
_atom_site_type_symbol
_atom_site_fract_x
_atom_site_fract_y
_atom_site_fract_z
_atom_site_U_iso_or_equiv
_atom_site_occupancy
_atom_site_adp_type
_atom_site_refinement_flags_posn
_atom_site_refinement_flags_occupancy
_atom_site_disorder_assembly
_atom_site_disorder_group
S1 S 0.62894(3) 0.30617(3) 0.653296(18) 0.0281 1.0000 Uani . . . .
C2 C 0.74513(14) 0.24529(11) 0.68121(6) 0.0211 1.0000 Uani D . . .
N3 N 0.72782(12) 0.16627(9) 0.71246(6) 0.0246 1.0000 Uani D . . .
C4 C 0.61001(14) 0.12072(11) 0.71763(7) 0.0252 1.0000 Uani D . . .
C5 C 0.53651(14) 0.16777(11) 0.76511(7) 0.0233 1.0000 Uani D . . .
N6 N 0.40504(11) 0.13649(9) 0.76805(6) 0.0222 1.0000 Uani D . . .
C7 C 0.34439(15) 0.14532(14) 0.71010(7) 0.0297 1.0000 Uani D . . .
C8 C 0.34095(16) 0.19936(13) 0.80978(8) 0.0303 1.0000 Uani D . . .
C9 C 0.39494(17) 0.03717(12) 0.78875(8) 0.0318 1.0000 Uani D . . .
N10 N 0.86575(12) 0.26665(9) 0.67673(6) 0.0228 1.0000 Uani D . . .
C11 C 0.92718(14) 0.34329(11) 0.65298(6) 0.0212 1.0000 Uani D . . .
C12 C 0.87560(15) 0.41258(11) 0.61818(7) 0.0237 1.0000 Uani D . . .
C13 C 0.94879(15) 0.48531(11) 0.59870(6) 0.0245 1.0000 Uani D . . .
C14 C 1.07130(15) 0.49120(11) 0.61194(7) 0.0241 1.0000 Uani D . . .
C15 C 1.12184(14) 0.42115(11) 0.64586(7) 0.0231 1.0000 Uani D . . .
C16 C 1.05148(14) 0.34783(11) 0.66618(7) 0.0219 1.0000 Uani D . . .
C17 C 0.89136(17) 0.56074(12) 0.56284(7) 0.0309 1.0000 Uani . . . .
F18 F 0.9557(12) 0.6359(5) 0.5593(7) 0.0904 0.56(2) Uani . P 1 1
F19 F 0.8587(8) 0.5315(5) 0.5127(2) 0.0549 0.56(2) Uani . P 1 1
F20 F 0.7826(8) 0.5859(8) 0.5862(3) 0.0696 0.56(2) Uani . P 1 1
C21 C 1.25426(15) 0.42470(12) 0.66044(8) 0.0304 1.0000 Uani . . . .
F22 F 1.29716(11) 0.51169(9) 0.66235(7) 0.0598 1.0000 Uani . . . .
F23 F 1.32309(12) 0.37835(13) 0.62395(7) 0.0775 1.0000 Uani . . . .
F24 F 1.27955(11) 0.38845(10) 0.71239(6) 0.0565 1.0000 Uani . . . .
S31 S 0.86780(4) 0.10055(3) 0.561264(19) 0.0310 1.0000 Uani . . . .
C32 C 0.74907(14) 0.03664(12) 0.58308(7) 0.0254 1.0000 Uani D . . .
N33 N 0.76129(12) -0.03370(10) 0.62195(6) 0.0289 1.0000 Uani D . . .
C34 C 0.87448(15) -0.05358(13) 0.65224(7) 0.0286 1.0000 Uani D . . .
C35 C 0.95082(15) -0.12374(12) 0.61855(8) 0.0281 1.0000 Uani D . . .
N36 N 1.08475(12) -0.12153(9) 0.63397(6) 0.0233 1.0000 Uani D . . .
C37 C 1.10499(17) -0.12889(13) 0.69752(7) 0.0321 1.0000 Uani D . . .
C38 C 1.14155(16) -0.03359(13) 0.61179(9) 0.0357 1.0000 Uani D . . .
C39 C 1.14443(17) -0.20381(14) 0.60555(9) 0.0368 1.0000 Uani D . . .
N40 N 0.63081(12) 0.04586(10) 0.56524(6) 0.0274 1.0000 Uani D . . .
C41 C 0.56844(15) 0.12300(11) 0.54160(7) 0.0237 1.0000 Uani D . . .
C42 C 0.44234(15) 0.11999(11) 0.54680(7) 0.0253 1.0000 Uani D . . .
C43 C 0.37160(15) 0.19493(12) 0.52850(7) 0.0266 1.0000 Uani D . . .
C44 C 0.42369(16) 0.27321(12) 0.50350(7) 0.0278 1.0000 Uani D . . .
C45 C 0.54911(16) 0.27412(11) 0.49701(7) 0.0267 1.0000 Uani D . . .
C46 C 0.62241(15) 0.20091(12) 0.51569(7) 0.0264 1.0000 Uani D . . .
C47 C 0.23702(16) 0.19014(13) 0.53840(8) 0.0321 1.0000 Uani D . . .
C51 C 0.60564(18) 0.35952(13) 0.47120(9) 0.0375 1.0000 Uani . . . .
F52 F 0.5384(6) 0.3965(5) 0.4282(4) 0.0584 0.57(4) Uani . P 2 1
F53 F 0.6082(8) 0.4310(6) 0.5087(3) 0.0521 0.57(4) Uani . P 2 1
F54 F 0.7184(11) 0.3478(10) 0.4552(9) 0.0779 0.57(4) Uani . P 2 1
Br61 Br 0.467385(14) -0.100846(12) 0.648281(8) 0.0272 1.0000 Uani . . . .
Br62 Br 1.019301(14) 0.119566(12) 0.761772(7) 0.0261 1.0000 Uani . . . .
H121 H 0.7930(13) 0.4093(9) 0.6081(5) 0.0275 1.0000 Uiso D . . .
H141 H 1.1183(13) 0.5418(9) 0.5983(5) 0.0274 1.0000 Uiso D . . .
H161 H 1.0869(13) 0.3013(9) 0.6896(5) 0.0260 1.0000 Uiso D . . .
H41 H 0.6235(14) 0.0541(10) 0.7259(7) 0.0291 1.0000 Uiso D . . .
H42 H 0.5660(14) 0.1256(11) 0.6803(6) 0.0288 1.0000 Uiso D . . .
H51 H 0.5729(14) 0.1539(11) 0.8027(6) 0.0259 1.0000 Uiso D . . .
H52 H 0.5348(14) 0.2345(10) 0.7593(7) 0.0260 1.0000 Uiso D . . .
H71 H 0.2579(14) 0.1389(13) 0.7161(7) 0.0430 1.0000 Uiso D . . .
H73 H 0.3637(16) 0.2068(11) 0.6942(7) 0.0427 1.0000 Uiso D . . .
H72 H 0.3729(16) 0.0955(12) 0.6851(7) 0.0423 1.0000 Uiso D . . .
H82 H 0.2572(14) 0.1795(12) 0.8125(8) 0.0434 1.0000 Uiso D . . .
H81 H 0.3814(16) 0.1956(13) 0.8467(7) 0.0436 1.0000 Uiso D . . .
H83 H 0.3449(17) 0.2627(11) 0.7956(7) 0.0438 1.0000 Uiso D . . .
H93 H 0.3093(14) 0.0221(13) 0.7914(8) 0.0458 1.0000 Uiso D . . .
H92 H 0.4332(16) 0.0323(13) 0.8269(7) 0.0458 1.0000 Uiso D . . .
H91 H 0.4354(16) -0.0047(12) 0.7624(7) 0.0456 1.0000 Uiso D . . .
H421 H 0.4064(13) 0.0669(10) 0.5640(4) 0.0294 1.0000 Uiso D . . .
H441 H 0.3757(13) 0.3233(10) 0.4921(4) 0.0321 1.0000 Uiso D . . .
H461 H 0.7068(13) 0.2037(10) 0.5118(4) 0.0303 1.0000 Uiso D . . .
H342 H 0.8552(15) -0.0784(12) 0.6899(7) 0.0341 1.0000 Uiso D . . .
H341 H 0.9193(14) 0.0045(11) 0.6581(7) 0.0340 1.0000 Uiso D . . .
H352 H 0.9227(15) -0.1871(11) 0.6257(7) 0.0336 1.0000 Uiso D . . .
H351 H 0.9444(15) -0.1088(11) 0.5777(6) 0.0331 1.0000 Uiso D . . .
H393 H 1.2312(15) -0.1990(13) 0.6118(8) 0.0548 1.0000 Uiso D . . .
H391 H 1.1109(17) -0.2594(12) 0.6239(8) 0.0549 1.0000 Uiso D . . .
H392 H 1.1260(18) -0.2025(13) 0.5645(7) 0.0545 1.0000 Uiso D . . .
H381 H 1.2265(14) -0.0360(13) 0.6210(8) 0.0509 1.0000 Uiso D . . .
H382 H 1.1024(17) 0.0192(12) 0.6308(8) 0.0508 1.0000 Uiso D . . .
H383 H 1.1278(17) -0.0317(13) 0.5705(7) 0.0509 1.0000 Uiso D . . .
H373 H 1.1908(14) -0.1335(13) 0.7054(8) 0.0465 1.0000 Uiso D . . .
H371 H 1.0632(16) -0.1846(12) 0.7108(8) 0.0472 1.0000 Uiso D . . .
H372 H 1.0731(17) -0.0726(12) 0.7159(7) 0.0468 1.0000 Uiso D . . .
H331 H 0.6944(14) -0.0603(13) 0.6346(7) 0.0337 1.0000 Uiso D . . .
H101 H 0.9133(13) 0.2272(11) 0.6925(8) 0.0272 1.0000 Uiso D . . .
H401 H 0.5824(13) 0.0051(12) 0.5807(8) 0.0327 1.0000 Uiso D . . .
H31 H 0.7893(13) 0.1406(11) 0.7290(8) 0.0292 1.0000 Uiso D . . .
F153 F 0.579(3) 0.364(2) 0.4150(7) 0.1115 0.43(4) Uani . P 2 2
F120 F 0.8263(17) 0.6210(9) 0.5904(3) 0.0743 0.44(2) Uani . P 1 2
F118 F 0.8307(14) 0.5310(5) 0.5181(5) 0.0665 0.44(2) Uani . P 1 2
F119 F 0.9777(6) 0.6138(7) 0.5355(5) 0.0579 0.44(2) Uani . P 1 2
F152 F 0.5869(17) 0.4349(8) 0.4985(10) 0.0870 0.43(4) Uani . P 2 2
F154 F 0.7267(15) 0.3535(14) 0.4664(10) 0.0601 0.43(4) Uani . P 2 2
F149 F 0.17804(11) 0.26636(10) 0.52174(7) 0.0697 1.0000 Uani . . . .
F150 F 0.18624(11) 0.11611(10) 0.51196(5) 0.0503 1.0000 Uani . . . .
F148 F 0.20998(9) 0.17840(8) 0.59432(5) 0.0400 1.0000 Uani . . . .

loop_
_atom_site_aniso_label
_atom_site_aniso_U_11
_atom_site_aniso_U_22
_atom_site_aniso_U_33
_atom_site_aniso_U_23
_atom_site_aniso_U_13
_atom_site_aniso_U_12
S1 0.01911(18) 0.0322(2) 0.0329(2) 0.00486(16) -0.00092(15) 0.00192(15)
C2 0.0185(7) 0.0227(7) 0.0221(7) -0.0044(6) 0.0024(6) -0.0013(6)
N3 0.0155(6) 0.0239(7) 0.0343(7) 0.0037(5) 0.0029(5) -0.0008(5)
C4 0.0184(7) 0.0236(8) 0.0338(9) -0.0024(6) 0.0047(6) -0.0042(6)
C5 0.0175(7) 0.0241(8) 0.0284(8) -0.0011(6) 0.0021(6) -0.0047(6)
N6 0.0175(6) 0.0238(6) 0.0253(6) 0.0005(5) 0.0021(5) -0.0026(5)
C7 0.0200(8) 0.0410(10) 0.0282(8) 0.0009(7) -0.0026(6) 0.0000(7)
C8 0.0236(8) 0.0340(9) 0.0335(9) -0.0065(7) 0.0084(7) -0.0028(7)
C9 0.0318(9) 0.0254(8) 0.0382(9) 0.0058(7) 0.0058(7) -0.0066(7)
N10 0.0178(6) 0.0216(6) 0.0288(7) 0.0039(5) 0.0004(5) -0.0004(5)
C11 0.0234(7) 0.0204(7) 0.0197(7) -0.0022(6) 0.0038(6) -0.0017(6)
C12 0.0226(8) 0.0253(8) 0.0231(7) -0.0013(6) -0.0009(6) 0.0000(6)
C13 0.0315(8) 0.0216(7) 0.0203(7) 0.0000(6) 0.0005(6) 0.0011(6)
C14 0.0282(8) 0.0211(7) 0.0231(7) -0.0009(6) 0.0043(6) -0.0043(6)
C15 0.0229(8) 0.0225(7) 0.0240(7) -0.0015(6) 0.0041(6) -0.0024(6)
C16 0.0207(7) 0.0214(7) 0.0237(7) 0.0013(6) 0.0025(6) 0.0002(6)
C17 0.0355(9) 0.0274(8) 0.0299(9) 0.0028(7) -0.0033(7) 0.0005(7)
F18 0.098(6) 0.033(2) 0.140(7) 0.042(3) -0.080(5) -0.029(3)
F19 0.080(3) 0.067(3) 0.0173(18) -0.0010(15) -0.007(2) 0.029(3)
F20 0.087(4) 0.066(4) 0.057(2) 0.030(3) 0.030(2) 0.055(3)
C21 0.0248(8) 0.0293(8) 0.0371(9) 0.0040(7) 0.0028(7) -0.0057(7)
F22 0.0413(7) 0.0401(7) 0.0978(11) 0.0189(7) -0.0230(7) -0.0207(5)
F23 0.0252(6) 0.1241(14) 0.0833(11) -0.0476(10) 0.0077(6) 0.0069(7)
F24 0.0319(6) 0.0769(9) 0.0607(8) 0.0340(7) -0.0134(6) -0.0136(6)
S31 0.02040(19) 0.0360(2) 0.0367(2) 0.00460(17) 0.00296(16) -0.00235(16)
C32 0.0212(8) 0.0280(8) 0.0270(8) -0.0029(6) 0.0028(6) 0.0026(6)
N33 0.0174(6) 0.0347(8) 0.0347(8) 0.0065(6) 0.0020(6) 0.0021(6)
C34 0.0217(8) 0.0368(9) 0.0271(8) 0.0008(7) 0.0008(6) 0.0032(7)
C35 0.0193(8) 0.0315(9) 0.0333(9) -0.0028(7) -0.0025(7) -0.0006(6)
N36 0.0186(6) 0.0241(7) 0.0270(7) 0.0025(5) 0.0008(5) 0.0008(5)
C37 0.0322(9) 0.0371(10) 0.0268(8) 0.0039(7) -0.0036(7) 0.0051(7)
C38 0.0226(8) 0.0346(10) 0.0498(11) 0.0162(8) 0.0028(8) -0.0032(7)
C39 0.0293(9) 0.0370(10) 0.0440(11) -0.0097(8) -0.0004(8) 0.0088(8)
N40 0.0192(6) 0.0264(7) 0.0366(8) 0.0058(6) 0.0003(6) -0.0003(5)
C41 0.0236(8) 0.0248(8) 0.0226(7) -0.0001(6) -0.0002(6) 0.0012(6)
C42 0.0240(8) 0.0260(8) 0.0259(8) 0.0043(6) -0.0018(6) -0.0020(6)
C43 0.0236(8) 0.0295(8) 0.0267(8) 0.0038(6) -0.0016(6) 0.0011(6)
C44 0.0287(8) 0.0267(8) 0.0280(8) 0.0047(6) -0.0003(7) 0.0035(7)
C45 0.0316(9) 0.0254(8) 0.0231(7) 0.0010(6) 0.0049(6) -0.0013(7)
C46 0.0241(8) 0.0282(8) 0.0268(8) 0.0001(6) 0.0046(6) -0.0008(6)
C47 0.0256(8) 0.0326(9) 0.0381(9) 0.0125(7) -0.0048(7) 0.0018(7)
C51 0.0376(10) 0.0332(10) 0.0418(10) 0.0083(8) 0.0081(8) -0.0016(8)
F52 0.067(3) 0.056(3) 0.051(3) 0.0355(18) -0.0089(17) -0.017(2)
F53 0.070(3) 0.028(3) 0.059(3) -0.0023(14) 0.004(3) -0.011(2)
F54 0.065(6) 0.032(3) 0.137(8) 0.022(4) 0.076(6) 0.012(4)
Br61 0.01886(8) 0.02520(9) 0.03756(10) 0.00592(6) 0.00043(7) -0.00001(6)
Br62 0.01805(8) 0.02723(9) 0.03304(9) 0.00712(6) -0.00053(6) 0.00093(6)
F153 0.158(13) 0.128(13) 0.048(4) 0.051(7) -0.027(7) -0.092(12)
F120 0.132(9) 0.060(5) 0.0311(19) 0.012(3) 0.020(3) 0.068(5)
F118 0.094(6) 0.032(3) 0.073(5) 0.018(3) -0.059(4) -0.019(3)
F119 0.032(2) 0.049(4) 0.092(5) 0.048(3) 0.005(3) -0.003(2)
F152 0.068(5) 0.023(3) 0.171(10) 0.009(5) 0.073(6) 0.015(3)
F154 0.039(4) 0.036(3) 0.106(6) 0.006(3) 0.022(5) -0.010(3)
F149 0.0288(6) 0.0633(9) 0.1171(12) 0.0578(9) 0.0059(7) 0.0142(6)
F150 0.0319(6) 0.0707(9) 0.0484(7) -0.0089(6) -0.0053(5) -0.0145(6)
F148 0.0284(5) 0.0520(7) 0.0398(6) 0.0018(5) 0.0056(4) 0.0002(5)

loop_
_atom_type_symbol
_atom_type_scat_dispersion_real
_atom_type_scat_dispersion_imag
_atom_type_scat_Cromer_Mann_a1
_atom_type_scat_Cromer_Mann_b1
_atom_type_scat_Cromer_Mann_a2
_atom_type_scat_Cromer_Mann_b2
_atom_type_scat_Cromer_Mann_a3
_atom_type_scat_Cromer_Mann_b3
_atom_type_scat_Cromer_Mann_a4
_atom_type_scat_Cromer_Mann_b4
_atom_type_scat_Cromer_Mann_c
_atom_type_scat_source
Br -0.6763 1.2805 17.1789 2.1723 5.2358 16.5796 5.6377 0.2609 3.9851 41.4328 2.9557 'International Tables Vol C 4.2.6.8 and 6.1.1.4'
C 0.0181 0.0091 2.3100 20.8439 1.0200 10.2075 1.5886 0.5687 0.8650 51.6512 0.2156 'International Tables Vol C 4.2.6.8 and 6.1.1.4'
H 0.0000 0.0000 0.4930 10.5109 0.3229 26.1257 0.1402 3.1424 0.0408 57.7998 0.0030 'International Tables Vol C 4.2.6.8 and 6.1.1.4'
F 0.0727 0.0534 3.5392 10.2825 2.6412 4.2944 1.5170 0.2615 1.0243 26.1476 0.2776 'International Tables Vol C 4.2.6.8 and 6.1.1.4'
N 0.0311 0.0180 12.2126 0.0057 3.1322 9.8933 2.0125 28.9975 1.1663 0.5826 -11.5290 'International Tables Vol C 4.2.6.8 and 6.1.1.4'
S 0.3331 0.5567 6.9053 1.4679 5.2034 22.2151 1.4379 0.2536 1.5863 56.1720 0.8669 'International Tables Vol C 4.2.6.8 and 6.1.1.4'

loop_
_geom_angle_atom_site_label_1
_geom_angle_atom_site_label_2
_geom_angle_atom_site_label_3
_geom_angle
_geom_angle_publ_flag
S1 C2 N3 122.08(12) yes
S1 C2 N10 126.47(12) yes
N3 C2 N10 111.46(13) yes
C2 N3 C4 122.94(14) yes
C2 N3 H31 118.9(10) no
C4 N3 H31 118.2(10) no
N3 C4 C5 109.72(13) yes
N3 C4 H41 108.4(9) no
C5 C4 H41 111.4(9) no
N3 C4 H42 109.1(9) no
C5 C4 H42 110.0(9) no
H41 C4 H42 108.2(12) no
C4 C5 N6 114.29(13) yes
C4 C5 H51 109.8(9) no
N6 C5 H51 106.7(9) no
C4 C5 H52 110.2(9) no
N6 C5 H52 106.3(9) no
H51 C5 H52 109.4(12) no
C5 N6 C7 110.72(12) yes
C5 N6 C8 107.69(12) yes
C7 N6 C8 108.69(13) yes
C5 N6 C9 111.41(12) yes
C7 N6 C9 109.41(13) yes
C8 N6 C9 108.84(13) yes
N6 C7 H71 107.2(10) no
N6 C7 H73 108.5(10) no
H71 C7 H73 110.8(13) no
N6 C7 H72 109.3(11) no
H71 C7 H72 109.7(13) no
H73 C7 H72 111.2(13) no
N6 C8 H82 108.5(10) no
N6 C8 H81 109.0(10) no
H82 C8 H81 111.2(13) no
N6 C8 H83 108.7(11) no
H82 C8 H83 110.0(13) no
H81 C8 H83 109.5(13) no
N6 C9 H93 107.7(11) no
N6 C9 H92 108.9(11) no
H93 C9 H92 109.8(13) no
N6 C9 H91 110.3(11) no
H93 C9 H91 110.8(13) no
H92 C9 H91 109.4(13) no
C2 N10 C11 132.45(14) yes
C2 N10 H101 114.4(10) no
C11 N10 H101 113.0(10) no
N10 C11 C12 125.91(14) yes
N10 C11 C16 114.95(14) yes
C12 C11 C16 119.14(14) yes
C11 C12 C13 118.92(15) yes
C11 C12 H121 119.9(9) no
C13 C12 H121 121.1(9) no
C12 C13 C14 122.52(15) yes
C12 C13 C17 118.33(15) yes
C14 C13 C17 119.14(15) yes
C13 C14 C15 117.98(14) yes
C13 C14 H141 120.5(9) no
C15 C14 H141 121.6(9) no
C14 C15 C16 121.02(15) yes
C14 C15 C21 119.42(14) yes
C16 C15 C21 119.56(15) yes
C11 C16 C15 120.40(15) yes
C11 C16 H161 119.6(9) no
C15 C16 H161 120.0(9) no
C13 C17 F18 113.8(3) yes
C13 C17 F19 112.6(4) yes
F18 C17 F19 111.4(6) yes
C13 C17 F20 109.6(3) yes
F18 C17 F20 106.8(4) yes
F19 C17 F20 101.8(5) yes
C13 C17 F120 115.9(4) yes
C13 C17 F118 114.9(4) yes
F120 C17 F118 109.2(6) yes
C13 C17 F119 111.3(3) yes
F120 C17 F119 104.3(6) yes
F118 C17 F119 99.4(5) yes
C15 C21 F22 112.60(15) yes
C15 C21 F23 113.53(15) yes
F22 C21 F23 106.63(16) yes
C15 C21 F24 112.86(14) yes
F22 C21 F24 105.01(15) yes
F23 C21 F24 105.52(16) yes
S31 C32 N33 122.04(12) yes
S31 C32 N40 126.65(13) yes
N33 C32 N40 111.31(14) yes
C32 N33 C34 123.23(14) yes
C32 N33 H331 117.5(10) no
C34 N33 H331 118.0(10) no
N33 C34 C35 110.59(14) yes
N33 C34 H342 108.5(10) no
C35 C34 H342 110.2(10) no
N33 C34 H341 109.4(10) no
C35 C34 H341 110.6(10) no
H342 C34 H341 107.4(12) no
C34 C35 N36 113.70(14) yes
C34 C35 H352 110.4(10) no
N36 C35 H352 106.8(10) no
C34 C35 H351 108.5(10) no
N36 C35 H351 106.9(10) no
H352 C35 H351 110.4(12) no
C35 N36 C37 111.83(13) yes
C35 N36 C38 110.08(13) yes
C37 N36 C38 109.79(14) yes
C35 N36 C39 107.85(13) yes
C37 N36 C39 108.41(13) yes
C38 N36 C39 108.78(14) yes
N36 C37 H373 109.4(11) no
N36 C37 H371 107.7(11) no
H373 C37 H371 110.4(13) no
N36 C37 H372 108.8(11) no
H373 C37 H372 109.1(13) no
H371 C37 H372 111.4(13) no
N36 C38 H381 107.6(11) no
N36 C38 H382 107.9(11) no
H381 C38 H382 110.9(13) no
N36 C38 H383 107.5(11) no
H381 C38 H383 111.6(13) no
H382 C38 H383 111.1(13) no
N36 C39 H393 108.2(11) no
N36 C39 H391 106.2(11) no
H393 C39 H391 111.5(13) no
N36 C39 H392 109.0(11) no
H393 C39 H392 110.3(13) no
H391 C39 H392 111.5(13) no
C32 N40 C41 130.80(14) yes
C32 N40 H401 113.2(10) no
C41 N40 H401 112.8(10) no
N40 C41 C42 115.17(14) yes
N40 C41 C46 125.70(15) yes
C42 C41 C46 119.10(15) yes
C41 C42 C43 120.40(15) yes
C41 C42 H421 118.7(9) no
C43 C42 H421 120.9(9) no
C42 C43 C44 121.22(15) yes
C42 C43 C47 118.00(15) yes
C44 C43 C47 120.74(15) yes
C43 C44 C45 117.78(15) yes
C43 C44 H441 120.5(9) no
C45 C44 H441 121.7(9) no
C44 C45 C46 122.31(15) yes
C44 C45 C51 117.79(15) yes
C46 C45 C51 119.85(16) yes
C41 C46 C45 119.14(15) yes
C41 C46 H461 120.0(9) no
C45 C46 H461 120.8(9) no
C43 C47 F149 113.57(14) yes
C43 C47 F150 111.96(15) yes
F149 C47 F150 108.17(15) yes
C43 C47 F148 112.13(14) yes
F149 C47 F148 105.94(16) yes
F150 C47 F148 104.49(14) yes
C45 C51 F52 112.9(3) yes
C45 C51 F53 111.5(4) yes
F52 C51 F53 101.1(5) yes
C45 C51 F54 114.0(6) yes
F52 C51 F54 110.9(8) yes
F53 C51 F54 105.4(8) yes
C45 C51 F153 109.8(6) yes
C45 C51 F152 115.1(6) yes
F153 C51 F152 114.3(11) yes
C45 C51 F154 113.3(9) yes
F153 C51 F154 97.9(17) yes
F152 C51 F154 105.1(11) yes

loop_
_geom_bond_atom_site_label_1
_geom_bond_atom_site_label_2
_geom_bond_distance
_geom_bond_publ_flag
S1 C2 1.6723(16) yes
C2 N3 1.355(2) yes
C2 N10 1.3643(19) yes
N3 C4 1.4539(19) yes
N3 H31 0.858(14) no
C4 C5 1.525(2) yes
C4 H41 0.981(14) no
C4 H42 0.992(14) no
C5 N6 1.5138(18) yes
C5 H51 0.977(14) no
C5 H52 0.962(14) no
N6 C7 1.503(2) yes
N6 C8 1.499(2) yes
N6 C9 1.501(2) yes
C7 H71 0.966(15) no
C7 H73 0.975(15) no
C7 H72 0.972(15) no
C8 H82 0.965(15) no
C8 H81 0.965(15) no
C8 H83 0.963(15) no
C9 H93 0.968(15) no
C9 H92 0.981(15) no
C9 H91 0.965(15) no
N10 C11 1.3999(19) yes
N10 H101 0.850(14) no
C11 C12 1.395(2) yes
C11 C16 1.400(2) yes
C12 C13 1.390(2) yes
C12 H121 0.938(14) no
C13 C14 1.382(2) yes
C13 C17 1.498(2) yes
C14 C15 1.387(2) yes
C14 H141 0.944(14) no
C15 C16 1.385(2) yes
C15 C21 1.493(2) yes
C16 H161 0.940(14) no
C17 F18 1.287(7) yes
C17 F19 1.286(6) yes
C17 F20 1.363(7) yes
C17 F120 1.290(8) yes
C17 F118 1.301(9) yes
C17 F119 1.372(6) yes
C21 F22 1.329(2) yes
C21 F23 1.317(2) yes
C21 F24 1.340(2) yes
S31 C32 1.6724(16) yes
C32 N33 1.356(2) yes
C32 N40 1.368(2) yes
N33 C34 1.454(2) yes
N33 H331 0.879(15) no
C34 C35 1.524(2) yes
C34 H342 0.967(14) no
C34 H341 0.973(15) no
C35 N36 1.513(2) yes
C35 H352 0.971(14) no
C35 H351 0.974(14) no
N36 C37 1.494(2) yes
N36 C38 1.494(2) yes
N36 C39 1.500(2) yes
C37 H373 0.962(15) no
C37 H371 0.969(15) no
C37 H372 0.975(15) no
C38 H381 0.957(15) no
C38 H382 0.974(16) no
C38 H383 0.971(15) no
C39 H393 0.967(16) no
C39 H391 0.974(16) no
C39 H392 0.973(15) no
N40 C41 1.407(2) yes
N40 H401 0.867(14) no
C41 C42 1.392(2) yes
C41 C46 1.398(2) yes
C42 C43 1.388(2) yes
C42 H421 0.944(14) no
C43 C44 1.384(2) yes
C43 C47 1.499(2) yes
C44 C45 1.387(2) yes
C44 H441 0.926(14) no
C45 C46 1.388(2) yes
C45 C51 1.495(2) yes
C46 H461 0.932(14) no
C47 F149 1.323(2) yes
C47 F150 1.342(2) yes
C47 F148 1.343(2) yes
C51 F52 1.347(6) yes
C51 F53 1.342(7) yes
C51 F54 1.306(12) yes
C51 F153 1.338(10) yes
C51 F152 1.266(11) yes
C51 F154 1.338(16) yes
